data_2206114
loop_
_publ_author_name
'U\,car, \.Ibrahim'
'Bulut, Ahmet'

_publ_section_title
;Poly[[[diaquabis(pyridine-4-carboxamide-\k<i>N</i>^1^)cobalt(II)]-\m~2~-squarato-\k<i>O</i>:<i>O</i>']
 dihydrate]
;
_journal_issue 7
_journal_name_full 'Acta Crystallographica Section E'
_journal_page_first m1320
_journal_page_last m1323
_journal_paper_doi 10.1107/S1600536805018295
_journal_volume 61
_journal_year 2005
_chemical_formula_iupac '[Co (C4 O4) (C6 H6 N2 O)2 (H2 O)2], 2H2 O'
_chemical_formula_moiety 'C16 H16 Co N4 O8, 2H2 O'
_chemical_formula_sum 'C16 H20 Co N4 O10'
_chemical_formula_weight 487.29
_chemical_name_systematic
;
Poly[[[diaquabis(pyridine-4-carboxamide-\kN^1^)cobalt(II)]-\m~2~-
squarato-\kO:O'] dihydrate]
;
_space_group_IT_number 2
_symmetry_cell_setting triclinic
_symmetry_space_group_name_Hall '-P 1'
_symmetry_space_group_name_H-M 'P -1'
_atom_sites_solution_hydrogens geom
_atom_sites_solution_primary direct
_atom_sites_solution_secondary difmap
_audit_creation_method SHELXL-97
_cell_angle_alpha 75.445(8)
_cell_angle_beta 89.690(8)
_cell_angle_gamma 74.082(8)
_cell_formula_units_Z 2
_cell_length_a 8.1578(8)
_cell_length_b 10.8246(12)
_cell_length_c 12.1665(11)
_cell_measurement_reflns_used 5876
_cell_measurement_temperature 297(2)
_cell_measurement_theta_max 27.29
_cell_measurement_theta_min 2.3
_cell_volume 997.68(18)
_computing_cell_refinement X-AREA
_computing_data_collection 'X-AREA (Stoe & Cie, 2002)'
_computing_data_reduction 'X-RED32 (Stoe & Cie, 2002)'
_computing_molecular_graphics 'ORTEP-3 (Farrugia, 1997)'
_computing_publication_material 'WinGX  (Farrugia, 1999)'
_computing_structure_refinement 'SHELXL97 (Sheldrick, 1997)'
_computing_structure_solution 'SHELXS97 (Sheldrick, 1997)'
_diffrn_ambient_temperature 297(2)
_diffrn_detector_area_resol_mean 6.67
_diffrn_measured_fraction_theta_full 0.991
_diffrn_measured_fraction_theta_max 0.991
_diffrn_measurement_device_type 'Stoe IPDS-II'
_diffrn_measurement_method \w
_diffrn_radiation_monochromator graphite
_diffrn_radiation_source 'fine-focus sealed tube'
_diffrn_radiation_type MoK\a
_diffrn_radiation_wavelength 0.71073
_diffrn_reflns_av_R_equivalents 0.064
_diffrn_reflns_av_sigmaI/netI 0.0428
_diffrn_reflns_limit_h_max 10
_diffrn_reflns_limit_h_min -10
_diffrn_reflns_limit_k_max 13
_diffrn_reflns_limit_k_min -13
_diffrn_reflns_limit_l_max 15
_diffrn_reflns_limit_l_min -15
_diffrn_reflns_number 20174
_diffrn_reflns_theta_full 27.02
_diffrn_reflns_theta_max 27.02
_diffrn_reflns_theta_min 2.30
_diffrn_standards_number 0
_exptl_absorpt_coefficient_mu 0.924
_exptl_absorpt_correction_T_max 0.8994
_exptl_absorpt_correction_T_min 0.7102
_exptl_absorpt_correction_type integration
_exptl_absorpt_process_details '(X-RED32; Stoe & Cie, 2002)'
_exptl_crystal_colour pink
_exptl_crystal_density_diffrn 1.622
_exptl_crystal_density_method 'not measured'
_exptl_crystal_description prism
_exptl_crystal_F_000 502
_exptl_crystal_size_max 0.3
_exptl_crystal_size_mid 0.2
_exptl_crystal_size_min 0.1
_refine_diff_density_max 1.12
_refine_diff_density_min -0.81
_refine_ls_extinction_method none
_refine_ls_goodness_of_fit_ref 1.05
_refine_ls_hydrogen_treatment mixed
_refine_ls_matrix_type full
_refine_ls_number_parameters 319
_refine_ls_number_reflns 4333
_refine_ls_number_restraints 17
_refine_ls_restrained_S_all 1.05
_refine_ls_R_factor_all 0.084
_refine_ls_R_factor_gt 0.056
_refine_ls_shift/su_max 0.017
_refine_ls_shift/su_mean 0.001
_refine_ls_structure_factor_coef Fsqd
_refine_ls_weighting_details 'w = 1/[\s^2^(Fo^2^)+(0.1027P)^2^] where P = (Fo^2^+2Fc^2^)/3'
_refine_ls_weighting_scheme calc
_refine_ls_wR_factor_gt 0.148
_refine_ls_wR_factor_ref 0.164
_reflns_number_gt 3003
_reflns_number_total 4333
_reflns_threshold_expression I>2\s(I)
_cod_data_source_file at6015.cif
_cod_data_source_block I
_cod_original_cell_volume 997.68(17)
_cod_database_code 2206114
_cod_database_fobs_code 2206114

loop_
_symmetry_equiv_pos_as_xyz
'x, y, z'
'-x, -y, -z'

loop_
_atom_site_label
_atom_site_fract_x
_atom_site_fract_y
_atom_site_fract_z
_atom_site_U_iso_or_equiv
_atom_site_adp_type
_atom_site_calc_flag
_atom_site_refinement_flags
_atom_site_occupancy
_atom_site_type_symbol
Co1 0.5000 0.5000 0.5000 0.02440(19) Uani d S 1 Co
Co2 0.0000 0.5000 0.0000 0.02526(19) Uani d S 1 Co
C1 0.7041(5) 0.2259(4) 0.4716(4) 0.0459(10) Uani d . 1 C
H1 0.7484 0.2781 0.4131 0.055 Uiso calc R 1 H
C2 0.7604(6) 0.0896(4) 0.4909(4) 0.0504(11) Uani d . 1 C
H2 0.8409 0.0517 0.4456 0.060 Uiso calc R 1 H
C3 0.6978(5) 0.0093(4) 0.5771(3) 0.0396(9) Uani d . 1 C
C4 0.5784(6) 0.0713(4) 0.6417(4) 0.0485(10) Uani d . 1 C
H4 0.5325 0.0210 0.7007 0.058 Uiso calc R 1 H
C5 0.5280(6) 0.2085(4) 0.6176(4) 0.0474(10) Uani d . 1 C
H5 0.4481 0.2487 0.6620 0.057 Uiso calc R 1 H
C6 0.7645(6) -0.1387(5) 0.5972(4) 0.0503(10) Uani d . 1 C
C7 0.8808(4) 0.5051(4) 0.4691(3) 0.0306(7) Uani d D 1 C
C8 0.9578(4) 0.4929(4) 0.5799(3) 0.0307(7) Uani d D 1 C
C9 0.2130(5) 0.2242(4) -0.0206(4) 0.0481(10) Uani d . 1 C
H9 0.2678 0.2758 -0.0724 0.058 Uiso calc R 1 H
C10 0.2665(6) 0.0875(5) -0.0025(4) 0.0520(11) Uani d . 1 C
H10 0.3552 0.0487 -0.0422 0.062 Uiso calc R 1 H
C11 0.1879(5) 0.0079(4) 0.0748(3) 0.0392(9) Uani d . 1 C
C12 0.0584(5) 0.0715(4) 0.1318(4) 0.0467(10) Uani d . 1 C
H12 0.0042 0.0223 0.1861 0.056 Uiso calc R 1 H
C13 0.0100(5) 0.2074(4) 0.1077(4) 0.0459(10) Uani d . 1 C
H13 -0.0805 0.2482 0.1450 0.055 Uiso calc R 1 H
C14 0.2468(6) -0.1394(4) 0.0919(4) 0.0476(10) Uani d . 1 C
C15 0.3817(4) 0.4992(4) 0.0308(3) 0.0321(8) Uani d . 1 C
C16 0.4442(4) 0.5358(4) -0.0811(3) 0.0327(8) Uani d . 1 C
N1 0.5883(4) 0.2862(3) 0.5338(3) 0.0343(7) Uani d . 1 N
N2 0.7076(6) -0.2149(4) 0.6823(4) 0.0619(11) Uani d D 1 N
H2A 0.627(6) -0.191(6) 0.729(5) 0.093 Uiso d D 1 H
H2B 0.744(7) -0.305(3) 0.696(5) 0.093 Uiso d D 1 H
N3 0.0852(4) 0.2850(3) 0.0337(3) 0.0357(7) Uani d . 1 N
N4 0.1635(6) -0.2128(4) 0.1617(4) 0.0591(10) Uani d D 1 N
H4A 0.100(7) -0.188(5) 0.215(4) 0.089 Uiso d D 1 H
H4B 0.225(7) -0.295(3) 0.189(5) 0.089 Uiso d D 1 H
O1 0.5814(3) 0.4837(3) 0.6642(2) 0.0419(7) Uani d D 1 O
H1A 0.680(4) 0.493(5) 0.677(4) 0.063 Uiso d D 1 H
H1B 0.512(5) 0.512(5) 0.713(4) 0.063 Uiso d D 1 H
O2 0.7364(3) 0.5100(3) 0.4288(2) 0.0364(6) Uani d . 1 O
O3 0.9030(3) 0.4853(3) 0.6776(2) 0.0462(8) Uani d . 1 O
O4 0.8722(6) -0.1858(4) 0.5367(4) 0.0806(12) Uani d . 1 O
O5 0.2410(3) 0.4965(3) 0.0716(2) 0.0408(7) Uani d . 1 O
O6 0.3778(3) 0.5832(3) -0.1820(2) 0.0460(7) Uani d . 1 O
O7 0.0849(3) 0.5145(3) -0.1597(2) 0.0443(7) Uani d D 1 O
H7A 0.168(5) 0.538(5) -0.193(4) 0.066 Uiso d D 1 H
H7B 0.014(5) 0.500(5) -0.206(4) 0.066 Uiso d D 1 H
O8 0.3681(5) -0.1891(4) 0.0405(4) 0.0663(10) Uani d . 1 O
O9 0.6108(6) 0.1406(5) 0.1938(4) 0.0769(11) Uani d D 1 O
H9A 0.600(10) 0.143(8) 0.125(4) 0.115 Uiso d D 1 H
H9B 0.611(10) 0.216(5) 0.200(7) 0.115 Uiso d D 1 H
O10 0.1339(8) 0.1341(6) 0.7033(5) 0.1021(16) Uani d D 1 O
H10A 0.066(11) 0.150(10) 0.643(6) 0.153 Uiso d D 1 H
H10B 0.207(10) 0.058(6) 0.722(8) 0.153 Uiso d D 1 H

loop_
_atom_site_aniso_label
_atom_site_aniso_U_11
_atom_site_aniso_U_22
_atom_site_aniso_U_33
_atom_site_aniso_U_12
_atom_site_aniso_U_13
_atom_site_aniso_U_23
Co1 0.0170(3) 0.0354(4) 0.0235(3) -0.0100(2) 0.0027(2) -0.0096(3)
Co2 0.0179(3) 0.0386(4) 0.0235(3) -0.0119(3) 0.0032(2) -0.0114(3)
C1 0.049(2) 0.042(2) 0.048(2) -0.0149(19) 0.0195(19) -0.0121(19)
C2 0.053(2) 0.037(2) 0.060(3) -0.0098(19) 0.025(2) -0.015(2)
C3 0.0361(19) 0.034(2) 0.047(2) -0.0079(16) 0.0046(17) -0.0095(17)
C4 0.050(2) 0.040(2) 0.053(3) -0.0133(19) 0.019(2) -0.0080(19)
C5 0.050(2) 0.039(2) 0.053(3) -0.0112(19) 0.0221(19) -0.0138(19)
C6 0.050(2) 0.039(3) 0.061(3) -0.009(2) 0.008(2) -0.015(2)
C7 0.0219(15) 0.037(2) 0.0360(19) -0.0111(14) -0.0002(13) -0.0127(15)
C8 0.0265(16) 0.041(2) 0.0289(17) -0.0147(15) 0.0024(13) -0.0117(15)
C9 0.042(2) 0.040(2) 0.059(3) -0.0089(18) 0.0212(19) -0.010(2)
C10 0.044(2) 0.050(3) 0.062(3) -0.010(2) 0.023(2) -0.018(2)
C11 0.0343(18) 0.042(2) 0.041(2) -0.0121(17) 0.0039(16) -0.0104(17)
C12 0.046(2) 0.045(3) 0.049(2) -0.0152(19) 0.0197(18) -0.0103(19)
C13 0.044(2) 0.043(3) 0.054(2) -0.0154(19) 0.0225(19) -0.016(2)
C14 0.047(2) 0.042(3) 0.052(3) -0.0082(19) 0.0044(19) -0.012(2)
C15 0.0235(15) 0.045(2) 0.0342(19) -0.0143(15) 0.0044(14) -0.0165(16)
C16 0.0257(16) 0.049(2) 0.0300(17) -0.0160(15) 0.0008(13) -0.0154(16)
N1 0.0328(15) 0.0385(18) 0.0325(16) -0.0110(13) 0.0060(12) -0.0097(13)
N2 0.071(3) 0.039(2) 0.073(3) -0.015(2) 0.024(2) -0.012(2)
N3 0.0276(14) 0.0423(19) 0.0406(17) -0.0109(13) 0.0074(13) -0.0158(14)
N4 0.064(3) 0.041(2) 0.063(3) -0.0093(19) 0.018(2) -0.0041(19)
O1 0.0247(12) 0.073(2) 0.0349(14) -0.0166(13) 0.0042(10) -0.0238(13)
O2 0.0206(11) 0.0637(18) 0.0304(13) -0.0198(11) 0.0010(9) -0.0133(12)
O3 0.0326(13) 0.092(2) 0.0262(13) -0.0318(14) 0.0069(11) -0.0220(14)
O4 0.086(3) 0.042(2) 0.104(3) -0.0033(18) 0.050(2) -0.019(2)
O5 0.0210(11) 0.075(2) 0.0333(13) -0.0205(12) 0.0045(10) -0.0192(13)
O6 0.0283(13) 0.083(2) 0.0294(13) -0.0206(13) 0.0020(10) -0.0135(14)
O7 0.0331(14) 0.082(2) 0.0307(14) -0.0298(14) 0.0070(11) -0.0227(14)
O8 0.059(2) 0.049(2) 0.083(3) -0.0040(16) 0.0272(18) -0.0146(18)
O9 0.089(3) 0.069(3) 0.077(3) -0.032(2) 0.034(2) -0.015(2)
O10 0.108(4) 0.102(4) 0.096(4) -0.032(3) 0.050(3) -0.023(3)

loop_
_atom_type_symbol
_atom_type_description
_atom_type_scat_dispersion_real
_atom_type_scat_dispersion_imag
_atom_type_scat_source
C C 0.0033 0.0016 'International Tables Vol C Tables 4.2.6.8 and 6.1.1.4'
H H 0.0000 0.0000 'International Tables Vol C Tables 4.2.6.8 and 6.1.1.4'
N N 0.0061 0.0033 'International Tables Vol C Tables 4.2.6.8 and 6.1.1.4'
O O 0.0106 0.0060 'International Tables Vol C Tables 4.2.6.8 and 6.1.1.4'
Co Co 0.3494 0.9721 'International Tables Vol C Tables 4.2.6.8 and 6.1.1.4'

loop_
_geom_angle_atom_site_label_1
_geom_angle_atom_site_label_2
_geom_angle_atom_site_label_3
_geom_angle
_geom_angle_publ_flag
O1 Co1 O2 95.67(10) yes
O1 Co1 N1 88.96(12) yes
O2 Co1 N1 88.80(11) yes
O7 Co2 O5 92.92(10) yes
O7 Co2 N3 89.31(13) yes
O5 Co2 N3 89.46(11) yes
N1 C1 C2 122.7(4) ?
N1 C1 H1 118.7 ?
C2 C1 H1 118.7 ?
C3 C2 C1 120.2(4) ?
C3 C2 H2 119.9 ?
C1 C2 H2 119.9 ?
C2 C3 C4 117.3(4) ?
C2 C3 C6 118.7(4) ?
C4 C3 C6 124.0(4) ?
C5 C4 C3 119.4(4) ?
C5 C4 H4 120.3 ?
C3 C4 H4 120.3 ?
N1 C5 C4 123.2(4) ?
N1 C5 H5 118.4 ?
C4 C5 H5 118.4 ?
O4 C6 N2 121.8(4) ?
O4 C6 C3 119.9(4) ?
N2 C6 C3 118.3(4) ?
O2 C7 C8 136.8(3) ?
O3 C8 C7 134.0(3) ?
N3 C9 C10 122.3(4) ?
N3 C9 H9 118.8 ?
C10 C9 H9 118.8 ?
C9 C10 C11 120.1(4) ?
C9 C10 H10 119.9 ?
C11 C10 H10 119.9 ?
C12 C11 C10 117.1(4) ?
C12 C11 C14 123.9(4) ?
C10 C11 C14 119.0(4) ?
C13 C12 C11 119.6(4) ?
C13 C12 H12 120.2 ?
C11 C12 H12 120.2 ?
N3 C13 C12 123.9(4) ?
N3 C13 H13 118.1 ?
C12 C13 H13 118.1 ?
O8 C14 N4 122.2(4) ?
O8 C14 C11 119.9(4) ?
N4 C14 C11 117.9(4) ?
O5 C15 C16 137.2(3) ?
O6 C16 C15 135.7(3) ?
C5 N1 C1 117.2(3) ?
C5 N1 Co1 121.0(3) ?
C1 N1 Co1 121.8(3) ?
C6 N2 H2A 129(4) ?
C6 N2 H2B 121(4) ?
H2A N2 H2B 111(4) ?
C13 N3 C9 117.0(4) ?
C13 N3 Co2 121.6(3) ?
C9 N3 Co2 121.4(3) ?
C14 N4 H4A 125(4) ?
C14 N4 H4B 113(4) ?
H4A N4 H4B 108(4) ?
Co1 O1 H1A 119(3) ?
Co1 O1 H1B 123(3) ?
H1A O1 H1B 109(4) ?
C7 O2 Co1 134.2(2) ?
C15 O5 Co2 133.2(2) ?
Co2 O7 H7A 135(3) ?
Co2 O7 H7B 112(3) ?
H7A O7 H7B 113(4) ?
H9A O9 H9B 109(8) ?
H10A O10 H10B 116(9) ?

loop_
_geom_bond_atom_site_label_1
_geom_bond_atom_site_label_2
_geom_bond_distance
_geom_bond_publ_flag
Co1 O1 2.058(2) yes
Co1 O2 2.128(2) yes
Co1 N1 2.158(3) yes
Co2 O7 2.042(3) yes
Co2 O5 2.141(2) yes
Co2 N3 2.169(3) yes
C1 N1 1.339(5) ?
C1 C2 1.378(6) ?
C1 H1 0.9300 ?
C2 C3 1.377(6) ?
C2 H2 0.9300 ?
C3 C4 1.383(6) ?
C3 C6 1.500(6) ?
C4 C5 1.382(6) ?
C4 H4 0.9300 ?
C5 N1 1.333(5) ?
C5 H5 0.9300 ?
C6 O4 1.229(6) ?
C6 N2 1.321(6) ?
C7 O2 1.261(4) ?
C7 C8 1.451(4) ?
C8 O3 1.258(4) ?
C9 N3 1.339(5) ?
C9 C10 1.383(6) ?
C9 H9 0.9300 ?
C10 C11 1.388(6) ?
C10 H10 0.9300 ?
C11 C12 1.379(6) ?
C11 C14 1.495(6) ?
C12 C13 1.368(6) ?
C12 H12 0.9300 ?
C13 N3 1.337(5) ?
C13 H13 0.9300 ?
C14 O8 1.237(5) ?
C14 N4 1.328(6) ?
C15 O5 1.253(4) ?
C15 C16 1.450(5) ?
C16 O6 1.266(4) ?
N2 H2A 0.89(3) ?
N2 H2B 0.91(3) ?
N4 H4A 0.88(3) ?
N4 H4B 0.88(3) ?
O1 H1A 0.86(3) ?
O1 H1B 0.87(3) ?
O7 H7A 0.86(3) ?
O7 H7B 0.88(3) ?
O9 H9A 0.83(4) ?
O9 H9B 0.84(4) ?
O10 H10A 0.87(4) ?
O10 H10B 0.85(4) ?

loop_
_geom_hbond_atom_site_label_D
_geom_hbond_atom_site_label_H
_geom_hbond_atom_site_label_A
_geom_hbond_site_symmetry_A
_geom_hbond_distance_DH
_geom_hbond_distance_HA
_geom_hbond_distance_DA
_geom_hbond_angle_DHA
O1 H1A O3 . 0.86(3) 1.80(3) 2.635(4) 165(5)
O1 H1B O6 1_556 0.87(3) 1.85(3) 2.723(4) 174(5)
N2 H2A O9 2_656 0.89(3) 2.15(3) 3.015(6) 164(6)
N2 H2B O3 1_545 0.91(3) 2.35(3) 3.214(5) 158(5)
N4 H4A O10 2_556 0.88(3) 2.15(4) 2.973(7) 155(6)
N4 H4B O1 2_656 0.88(3) 2.50(4) 3.316(5) 155(5)
O7 H7A O6 . 0.86(3) 1.91(3) 2.684(4) 149(5)
O7 H7B O3 1_454 0.88(3) 1.75(3) 2.613(3) 166(5)
O9 H9A O8 2_655 0.83(4) 1.98(5) 2.779(6) 159(8)
O9 H9B O6 2_665 0.84(4) 2.16(4) 2.984(6) 170(8)
O10 H10A O4 2_656 0.87(4) 2.21(9) 2.829(7) 128(9)
O10 H10B O9 2_656 0.85(4) 2.24(4) 3.083(8) 169(10)

loop_
_geom_torsion_atom_site_label_1
_geom_torsion_atom_site_label_2
_geom_torsion_atom_site_label_3
_geom_torsion_atom_site_label_4
_geom_torsion
N1 C1 C2 C3 -0.1(7)
C1 C2 C3 C4 0.0(7)
C1 C2 C3 C6 -178.8(4)
C2 C3 C4 C5 -0.1(6)
C6 C3 C4 C5 178.6(4)
C3 C4 C5 N1 0.3(7)
C2 C3 C6 O4 -0.4(7)
C4 C3 C6 O4 -179.1(5)
C2 C3 C6 N2 177.9(5)
C4 C3 C6 N2 -0.8(7)
O2 C7 C8 O3 -1.7(8)
N3 C9 C10 C11 -0.4(7)
C9 C10 C11 C12 -0.7(7)
C9 C10 C11 C14 179.3(4)
C10 C11 C12 C13 2.0(6)
C14 C11 C12 C13 -178.0(4)
C11 C12 C13 N3 -2.4(7)
C12 C11 C14 O8 -177.4(4)
C10 C11 C14 O8 2.7(6)
C12 C11 C14 N4 3.5(6)
C10 C11 C14 N4 -176.4(4)
O5 C15 C16 O6 2.2(8)
C4 C5 N1 C1 -0.5(6)
C4 C5 N1 Co1 179.0(3)
C2 C1 N1 C5 0.4(6)
C2 C1 N1 Co1 -179.1(3)
O1 Co1 N1 C5 58.4(3)
O2 Co1 N1 C5 154.1(3)
O1 Co1 N1 C1 -122.1(3)
O2 Co1 N1 C1 -26.4(3)
C12 C13 N3 C9 1.3(6)
C12 C13 N3 Co2 179.8(3)
C10 C9 N3 C13 0.2(6)
C10 C9 N3 Co2 -178.3(3)
O7 Co2 N3 C13 -151.9(3)
O5 Co2 N3 C13 115.1(3)
O7 Co2 N3 C9 26.5(3)
O5 Co2 N3 C9 -66.4(3)
C8 C7 O2 Co1 -1.3(7)
O1 Co1 O2 C7 1.4(4)
N1 Co1 O2 C7 -87.4(4)
C16 C15 O5 Co2 18.1(7)
O7 Co2 O5 C15 -1.5(4)
N3 Co2 O5 C15 87.8(4)
